data_1000162
loop_
_publ_author_name
'Hardy, A.-M.'
'Hardy, A.'
'Ferey, G.'

_publ_section_title
;
 Structure cristalline du bronze pseudo-quadratique K~0.6~ Fe F~3~:
 Transition pyrochlore-quadratique pour les composes K M M'~6~
;
_journal_coden_ASTM ACBCAR
_journal_issue 8
_journal_name_full 'Acta Crystallographica B (24,1968-38,1982)'
_journal_page_first 1654
_journal_page_last 1658
_journal_paper_doi 10.1107/S0567740873005200
_journal_volume 29
_journal_year 1973
_chemical_formula_structural 'K0.6 Fe F3'
_chemical_formula_sum 'F3 Fe K0.6'
_chemical_name_systematic 'Potassium iron fluoride (0.6/1/3)'
_space_group_IT_number 32
_symmetry_cell_setting orthorhombic
_symmetry_Int_Tables_number 32
_symmetry_space_group_name_Hall 'P 2 -2ab'
_symmetry_space_group_name_H-M 'P b a 2'
_cell_angle_alpha 90
_cell_angle_beta 90
_cell_angle_gamma 90
_cell_formula_units_Z 10
_cell_length_a 12.750(2)
_cell_length_b 12.637(2)
_cell_length_c 3.986(2)
_cell_volume 642.2
_exptl_crystal_density_meas 3.49(2)
_refine_ls_R_factor_all 0.107
_cod_original_formula_sum 'F3 Fe K.6'
_cod_database_code 1000162

loop_
_symmetry_equiv_pos_as_xyz
x,y,z
-x,-y,z
1/2-x,1/2+y,z
1/2+x,1/2-y,z

loop_
_atom_site_label
_atom_site_type_symbol
_atom_site_symmetry_multiplicity
_atom_site_Wyckoff_symbol
_atom_site_fract_x
_atom_site_fract_y
_atom_site_fract_z
_atom_site_occupancy
_atom_site_attached_hydrogens
_atom_site_calc_flag
Fe1 Fe2+ 2 b 0. 0.5 0.501(9) 1. 0 d
Fe2 Fe2+ 4 c 0.0763(4) 0.2135(4) 0.541(7) 1. 0 d
Fe3 Fe2+ 4 c 0.7864(4) 0.0763(4) 0.541(7) 1. 0 d
K1 K1+ 2 a 0. 0. 0. 1. 0 d
K2 K1+ 4 c 0.1729(9) 0.6729(9) 0.008(11) 1. 0 d
F1 F1- 2 b 0. 0.5 0.030(61) 1. 0 d
F2 F1- 4 c 0.0734(18) 0.2067(18) 0.041(23) 1. 0 d
F3 F1- 4 c 0.2785(14) 0.7783(14) 0.549(19) 1. 0 d
F4 F1- 4 c 0.7935(17) 0.0734(18) 0.043(22) 1. 0 d
F5 F1- 4 c 0.3502(14) 0.0065(13) 0.580(12) 1. 0 d
F6 F1- 4 c 0.9934(13) 0.3497(14) 0.580(12) 1. 0 d
F7 F1- 4 c 0.1372(15) 0.0728(14) 0.527(18) 1. 0 d
F8 F1- 4 c 0.9281(14) 0.1374(15) 0.529(18) 1. 0 d

loop_
_atom_type_symbol
_atom_type_oxidation_number
Fe2+ 2.400
K1+ 1.000
F1- -1.000
